data_7042289
loop_
_publ_author_name
'Oyarzabal, Itziar'
'Rodr\'iguez-Di\'eguez, Antonio'
'Barqu\'in, Montserrat'
'Seco, Jos\'e M'
'Colacio, Enrique'

_publ_section_title
;
 The effect of the disposition of coordinated oxygen atoms on the
 magnitude of the energy barrier for magnetization reversal in a family of
 linear trinuclear Zn-Dy-Zn complexes with a square-antiprism DyO8
 coordination sphere.
;
_journal_issue 13
_journal_name_full 'Dalton transactions (Cambridge, England : 2003)'
_journal_page_first 4278
_journal_page_last 4286
_journal_paper_doi 10.1039/c7dt00138j
_journal_volume 46
_journal_year 2017
_chemical_formula_sum 'C43 H52 Br4 Dy I2 N5 O14 Zn2'
_chemical_formula_weight 1729.57
_chemical_name_systematic
;
 ?
;
_space_group_crystal_system monoclinic
_space_group_IT_number 14
_space_group_name_Hall '-P 2ybc'
_space_group_name_H-M_alt 'P 1 21/c 1'
_symmetry_space_group_name_Hall '-P 2ybc'
_symmetry_space_group_name_H-M 'P 1 21/c 1'
_atom_sites_solution_hydrogens geom
_audit_creation_method SHELXL-2014
_audit_update_record
;
2016-12-22 deposited with the CCDC.
2017-02-28 downloaded from the CCDC.
;
_cell_angle_alpha 90
_cell_angle_beta 115.552(2)
_cell_angle_gamma 90
_cell_formula_units_Z 4
_cell_length_a 14.7655(3)
_cell_length_b 27.0577(4)
_cell_length_c 15.1740(3)
_cell_measurement_reflns_used 18757
_cell_measurement_temperature 100(2)
_cell_measurement_theta_max 28.3132
_cell_measurement_theta_min 1.5256
_cell_volume 5469.4(2)
_computing_cell_refinement
;
CrysAlisPro, Agilent Technologies,
Version 1.171.35.21 (release 20-01-2012 CrysAlis171 .NET)
(compiled Jan 23 2012,18:06:46)
;
_computing_data_collection
;
CrysAlisPro, Agilent Technologies,
Version 1.171.35.21 (release 20-01-2012 CrysAlis171 .NET)
(compiled Jan 23 2012,18:06:46)
;
_computing_data_reduction
;
CrysAlisPro, Agilent Technologies,
Version 1.171.35.21 (release 20-01-2012 CrysAlis171 .NET)
(compiled Jan 23 2012,18:06:46)
;
_computing_structure_refinement 'SHELXL-2014 (Sheldrick, 2014)'
_diffrn_ambient_temperature 100(2)
_diffrn_measured_fraction_theta_full 1.000
_diffrn_measured_fraction_theta_max 0.915
_diffrn_measurement_device_type 'SuperNova, Single source at offset), Eos'
_diffrn_radiation_type MoK\a
_diffrn_radiation_wavelength 0.71069
_diffrn_reflns_av_R_equivalents 0.0331
_diffrn_reflns_av_unetI/netI 0.0349
_diffrn_reflns_Laue_measured_fraction_full 1.000
_diffrn_reflns_Laue_measured_fraction_max 0.915
_diffrn_reflns_limit_h_max 19
_diffrn_reflns_limit_h_min -19
_diffrn_reflns_limit_k_max 31
_diffrn_reflns_limit_k_min -35
_diffrn_reflns_limit_l_max 19
_diffrn_reflns_limit_l_min -19
_diffrn_reflns_number 46071
_diffrn_reflns_point_group_measured_fraction_full 1.000
_diffrn_reflns_point_group_measured_fraction_max 0.915
_diffrn_reflns_theta_full 25.000
_diffrn_reflns_theta_max 28.374
_diffrn_reflns_theta_min 1.529
_diffrn_source 'SuperNova (Mo) X-ray Source'
_exptl_absorpt_coefficient_mu 6.338
_exptl_absorpt_correction_T_max 1.00000
_exptl_absorpt_correction_T_min 0.71182
_exptl_absorpt_correction_type multi-scan
_exptl_absorpt_process_details
;
CrysAlisPro, Agilent Technologies,
Version 1.171.35.21 (release 20-01-2012 CrysAlis171 .NET)
(compiled Jan 23 2012,18:06:46)
Empirical absorption correction using spherical harmonics,
 implemented in SCALE3 ABSPACK scaling algorithm.
;
_exptl_crystal_colour yellow
_exptl_crystal_density_diffrn 2.100
_exptl_crystal_description prismatic
_exptl_crystal_F_000 3316
_exptl_crystal_size_max 0.17
_exptl_crystal_size_mid 0.15
_exptl_crystal_size_min 0.05
_refine_diff_density_max 5.120
_refine_diff_density_min -1.786
_refine_diff_density_rms 0.179
_refine_ls_extinction_method none
_refine_ls_goodness_of_fit_ref 1.051
_refine_ls_hydrogen_treatment constr
_refine_ls_matrix_type full
_refine_ls_number_parameters 627
_refine_ls_number_reflns 12541
_refine_ls_number_restraints 7
_refine_ls_restrained_S_all 1.055
_refine_ls_R_factor_all 0.0558
_refine_ls_R_factor_gt 0.0441
_refine_ls_shift/su_max 0.001
_refine_ls_shift/su_mean 0.000
_refine_ls_structure_factor_coef Fsqd
_refine_ls_weighting_details 'w=1/[\s^2^(Fo^2^)+(0.0357P)^2^+57.9773P] where P=(Fo^2^+2Fc^2^)/3'
_refine_ls_weighting_scheme calc
_refine_ls_wR_factor_gt 0.1022
_refine_ls_wR_factor_ref 0.1083
_reflns_Friedel_coverage 0.000
_reflns_number_gt 10581
_reflns_number_total 12541
_reflns_threshold_expression 'I > 2\s(I)'
_cod_data_source_file c7dt00138j2.cif
_cod_data_source_block Compound5
_cod_depositor_comments 'Adding full bibliography for 7042287--7042292.cif.'
_cod_original_cell_volume 5469.39(19)
_cod_database_code 7042289
_shelx_space_group_comment
;
The symmetry employed for this shelxl refinement is uniquely defined
by the following loop, which should always be used as a source of
symmetry information in preference to the above space-group names.
They are only intended as comments.
;
_shelxl_version_number 2014-3

loop_
_space_group_symop_operation_xyz
'x, y, z'
'-x, y+1/2, -z+1/2'
'-x, -y, -z'
'x, -y-1/2, z-1/2'

loop_
_atom_site_label
_atom_site_type_symbol
_atom_site_fract_x
_atom_site_fract_y
_atom_site_fract_z
_atom_site_U_iso_or_equiv
_atom_site_adp_type
_atom_site_occupancy
_atom_site_site_symmetry_order
_atom_site_calc_flag
_atom_site_refinement_flags_posn
_atom_site_refinement_flags_adp
Zn1 Zn -0.02301(5) 0.32482(3) 0.73149(5) 0.01720(14) Uani 1 1 d . .
Zn2 Zn 0.44069(5) 0.21735(3) 0.92767(5) 0.01772(14) Uani 1 1 d . .
Dy1 Dy 0.17612(2) 0.23649(2) 0.81066(2) 0.01590(7) Uani 1 1 d . .
Br1A Br -0.32225(5) 0.11095(3) 0.71267(5) 0.02845(15) Uani 1 1 d . .
Br1B Br 0.45736(6) 0.46793(2) 1.09299(6) 0.03417(17) Uani 1 1 d . .
Br2A Br 0.33490(6) 0.48498(3) 0.66232(6) 0.03549(17) Uani 1 1 d . .
Br2B Br 0.36205(7) -0.03954(3) 0.90101(7) 0.0514(2) Uani 1 1 d . .
I1A I -0.12248(3) 0.31371(2) 0.54815(3) 0.02803(10) Uani 1 1 d . .
I1B I 0.48710(3) 0.18662(2) 1.10128(3) 0.02703(10) Uani 1 1 d . .
C1A C -0.0098(5) 0.1668(3) 0.6558(6) 0.0335(16) Uani 1 1 d . .
H1A H -0.0351 0.1454 0.6026 0.040 Uiso 1 1 calc R U
C2A C -0.0755(4) 0.1782(2) 0.7020(5) 0.0224(13) Uani 1 1 d . .
C3A C -0.0602(4) 0.2205(2) 0.7609(4) 0.0178(12) Uani 1 1 d . .
C4A C -0.1267(4) 0.2315(2) 0.8019(4) 0.0191(12) Uani 1 1 d . .
C5A C -0.2050(4) 0.1993(2) 0.7863(4) 0.0210(12) Uani 1 1 d . .
H5A H -0.2490 0.2060 0.8138 0.025 Uiso 1 1 calc R U
C6A C -0.2186(4) 0.1568(2) 0.7297(4) 0.0216(13) Uani 1 1 d . .
C7A C -0.1570(5) 0.1472(3) 0.6854(5) 0.0268(14) Uani 1 1 d . .
H7A H -0.1694 0.1201 0.6442 0.032 Uiso 1 1 calc R U
C8A C -0.1045(5) 0.2763(2) 0.8663(5) 0.0208(12) Uani 1 1 d . .
H8A1 H -0.1512 0.2775 0.8957 0.025 Uiso 1 1 calc R U
H8A2 H -0.0372 0.2735 0.9185 0.025 Uiso 1 1 calc R U
C9A C -0.2197(4) 0.3321(3) 0.7464(5) 0.0260(14) Uani 1 1 d . .
H9A1 H -0.2555 0.3378 0.7853 0.039 Uiso 1 1 calc R U
H9A2 H -0.2475 0.3037 0.7055 0.039 Uiso 1 1 calc R U
H9A3 H -0.2258 0.3605 0.7064 0.039 Uiso 1 1 calc R U
C10A C -0.0679(5) 0.3644(2) 0.8808(5) 0.0241(13) Uani 1 1 d . .
H10A H -0.0013 0.3551 0.9285 0.029 Uiso 1 1 calc R U
H10B H -0.1087 0.3707 0.9155 0.029 Uiso 1 1 calc R U
C11A C -0.0609(5) 0.4111(2) 0.8296(5) 0.0253(14) Uani 1 1 d . .
H11A H -0.1280 0.4231 0.7887 0.030 Uiso 1 1 calc R U
H11B H -0.0263 0.4363 0.8779 0.030 Uiso 1 1 calc R U
C12A C -0.0470(5) 0.4359(3) 0.6811(5) 0.0273(14) Uani 1 1 d . .
H12A H -0.0464 0.4693 0.7026 0.041 Uiso 1 1 calc R U
H12B H -0.1147 0.4263 0.6392 0.041 Uiso 1 1 calc R U
H12C H -0.0066 0.4336 0.6459 0.041 Uiso 1 1 calc R U
C13A C 0.1037(4) 0.4139(2) 0.8268(4) 0.0211(12) Uani 1 1 d . .
H13A H 0.1293 0.3939 0.8856 0.025 Uiso 1 1 calc R U
H13B H 0.1109 0.4484 0.8463 0.025 Uiso 1 1 calc R U
C14A C 0.1653(4) 0.4041(2) 0.7711(4) 0.0191(12) Uani 1 1 d . .
C15A C 0.1744(4) 0.3550(2) 0.7440(4) 0.0167(11) Uani 1 1 d . .
C16A C 0.2298(4) 0.3457(2) 0.6888(4) 0.0192(12) Uani 1 1 d . .
C17A C 0.2768(5) 0.3850(2) 0.6648(5) 0.0236(13) Uani 1 1 d . .
H17A H 0.3127 0.3792 0.6283 0.028 Uiso 1 1 calc R U
C18A C 0.2699(5) 0.4321(2) 0.6951(5) 0.0230(13) Uani 1 1 d . .
C19A C 0.2146(4) 0.4419(2) 0.7475(5) 0.0218(12) Uani 1 1 d . .
H19A H 0.2106 0.4741 0.7669 0.026 Uiso 1 1 calc R U
C20A C 0.2378(4) 0.2972(2) 0.6530(4) 0.0203(12) Uani 1 1 d . .
H20A H 0.2614 0.2959 0.6052 0.024 Uiso 1 1 calc R U
N1A N -0.1125(4) 0.32303(19) 0.8111(4) 0.0196(10) Uani 1 1 d . .
N2A N -0.0056(4) 0.40247(19) 0.7673(4) 0.0206(11) Uani 1 1 d . .
O1A O 0.0762(3) 0.18269(19) 0.6799(4) 0.0340(12) Uani 1 1 d . .
O2A O 0.0151(3) 0.25135(15) 0.7773(3) 0.0192(9) Uani 1 1 d . .
O3A O 0.1297(3) 0.31874(15) 0.7696(3) 0.0165(8) Uani 1 1 d . .
O4A O 0.2168(3) 0.25707(16) 0.6788(3) 0.0209(9) Uani 1 1 d . .
C1B C 0.2317(4) 0.3083(2) 1.0049(4) 0.0204(12) Uani 1 1 d . .
H1B H 0.2124 0.3212 1.0511 0.024 Uiso 1 1 calc R U
C2B C 0.3096(4) 0.3347(2) 0.9900(4) 0.0174(11) Uani 1 1 d . .
C3B C 0.3594(4) 0.3145(2) 0.9367(4) 0.0167(11) Uani 1 1 d . .
C4B C 0.4385(4) 0.3415(2) 0.9309(4) 0.0178(11) Uani 1 1 d . .
C5B C 0.4649(4) 0.3871(2) 0.9752(5) 0.0218(13) Uani 1 1 d . .
H5B H 0.5165 0.4049 0.9704 0.026 Uiso 1 1 calc R U
C6B C 0.4153(5) 0.4069(2) 1.0272(5) 0.0207(12) Uani 1 1 d . .
C7B C 0.3393(4) 0.3813(2) 1.0357(4) 0.0195(12) Uani 1 1 d . .
H7B H 0.3074 0.3945 1.0714 0.023 Uiso 1 1 calc R U
C8B C 0.4932(5) 0.3186(2) 0.8763(5) 0.0209(12) Uani 1 1 d . .
H8B1 H 0.4452 0.3105 0.8103 0.025 Uiso 1 1 calc R U
H8B2 H 0.5405 0.3423 0.8723 0.025 Uiso 1 1 calc R U
C9B C 0.6273(4) 0.2860(2) 1.0247(4) 0.0229(13) Uani 1 1 d . .
H9B1 H 0.6721 0.3098 1.0179 0.034 Uiso 1 1 calc R U
H9B2 H 0.6644 0.2569 1.0563 0.034 Uiso 1 1 calc R U
H9B3 H 0.5965 0.2998 1.0634 0.034 Uiso 1 1 calc R U
C10B C 0.5979(4) 0.2509(2) 0.8674(5) 0.0223(13) Uani 1 1 d . .
H10C H 0.6616 0.2363 0.9109 0.027 Uiso 1 1 calc R U
H10D H 0.6110 0.2768 0.8302 0.027 Uiso 1 1 calc R U
C11B C 0.5316(5) 0.2117(2) 0.7983(4) 0.0227(13) Uani 1 1 d . .
H11C H 0.4715 0.2271 0.7496 0.027 Uiso 1 1 calc R U
H11D H 0.5671 0.1961 0.7649 0.027 Uiso 1 1 calc R U
C12B C 0.5924(4) 0.1458(2) 0.9229(5) 0.0240(13) Uani 1 1 d . .
H12D H 0.5709 0.1184 0.9495 0.036 Uiso 1 1 calc R U
H12E H 0.6338 0.1674 0.9749 0.036 Uiso 1 1 calc R U
H12F H 0.6301 0.1337 0.8894 0.036 Uiso 1 1 calc R U
C13B C 0.4323(5) 0.1375(2) 0.7825(5) 0.0261(14) Uani 1 1 d . .
H13C H 0.4695 0.1159 0.7590 0.031 Uiso 1 1 calc R U
H13D H 0.3836 0.1554 0.7268 0.031 Uiso 1 1 calc R U
C14B C 0.3777(5) 0.1066(2) 0.8262(5) 0.0252(14) Uani 1 1 d . .
C15B C 0.3073(4) 0.1313(2) 0.8507(5) 0.0228(13) Uani 1 1 d . .
C16B C 0.2484(5) 0.1030(2) 0.8850(5) 0.0284(15) Uani 1 1 d . .
C17B C 0.2643(5) 0.0516(3) 0.8986(6) 0.0366(17) Uani 1 1 d . .
H17B H 0.2260 0.0328 0.9213 0.044 Uiso 1 1 calc R U
C18B C 0.3368(5) 0.0294(2) 0.8781(6) 0.0360(18) Uani 1 1 d . .
C19B C 0.3921(5) 0.0561(3) 0.8407(5) 0.0324(16) Uani 1 1 d . .
H19B H 0.4392 0.0402 0.8252 0.039 Uiso 1 1 calc R U
C20B C 0.1713(5) 0.1247(3) 0.9071(5) 0.0308(15) Uani 1 1 d . .
H20B H 0.1392 0.1038 0.9333 0.037 Uiso 1 1 calc R U
N1B N 0.5482(4) 0.27264(19) 0.9264(4) 0.0200(10) Uani 1 1 d . .
N2B N 0.5029(4) 0.17345(19) 0.8531(4) 0.0199(10) Uani 1 1 d . .
O1B O 0.1886(3) 0.27026(16) 0.9620(3) 0.0214(9) Uani 1 1 d . .
O2B O 0.3336(3) 0.27119(15) 0.8917(3) 0.0191(9) Uani 1 1 d . .
O3B O 0.3002(3) 0.17978(15) 0.8411(3) 0.0209(9) Uani 1 1 d . .
O4B O 0.1436(3) 0.16831(17) 0.8946(4) 0.0280(10) Uani 1 1 d . .
C1M C 0.0327(16) 0.0358(4) 0.9576(19) 0.145(10) Uani 1 1 d . .
O1M O -0.0411(8) 0.0573(8) 0.9131(9) 0.220(11) Uani 1 1 d . .
C2M C -0.3395(8) 0.0755(4) 0.3432(8) 0.060(3) Uani 1 1 d . .
H2M1 H -0.3902 0.0963 0.2963 0.089 Uiso 1 1 calc R U
H2M2 H -0.3671 0.0434 0.3431 0.089 Uiso 1 1 calc R U
H2M3 H -0.2840 0.0726 0.3265 0.089 Uiso 1 1 calc R U
O2M O -0.3068(10) 0.0962(4) 0.4349(7) 0.126(5) Uani 1 1 d . .
H2M H -0.2571 0.0812 0.4733 0.189 Uiso 1 1 calc R U
C3M C 0.1594(9) 0.0420(4) 0.5965(8) 0.086(5) Uani 1 1 d . .
H3M1 H 0.1431 0.0273 0.5339 0.129 Uiso 1 1 calc R U
H3M2 H 0.1175 0.0281 0.6240 0.129 Uiso 1 1 calc R U
H3M3 H 0.2286 0.0357 0.6392 0.129 Uiso 1 1 calc R U
O3M O 0.1451(6) 0.0874(3) 0.5866(7) 0.088(3) Uani 1 1 d . .
O2C O -0.1050(8) 0.0515(4) 0.5549(7) 0.108(3) Uiso 1 1 d D .
O1C O 0.0340(8) 0.0635(4) 0.7040(8) 0.131(4) Uiso 1 1 d D .
N1C N -0.0519(9) 0.0479(4) 0.6462(9) 0.102(4) Uiso 1 1 d D .
O3C O -0.1050(9) 0.0352(5) 0.6934(9) 0.147(5) Uiso 1 1 d D .

loop_
_atom_site_aniso_label
_atom_site_aniso_U_11
_atom_site_aniso_U_22
_atom_site_aniso_U_33
_atom_site_aniso_U_23
_atom_site_aniso_U_13
_atom_site_aniso_U_12
Zn1 0.0122(3) 0.0217(3) 0.0183(3) 0.0007(3) 0.0072(3) 0.0020(2)
Zn2 0.0112(3) 0.0214(3) 0.0187(3) -0.0007(3) 0.0048(3) 0.0011(2)
Dy1 0.00982(12) 0.01864(14) 0.01784(13) -0.00087(10) 0.00465(10) 0.00053(10)
Br1A 0.0201(3) 0.0340(4) 0.0342(4) -0.0038(3) 0.0144(3) -0.0085(3)
Br1B 0.0379(4) 0.0203(3) 0.0495(4) -0.0100(3) 0.0237(3) -0.0053(3)
Br2A 0.0419(4) 0.0278(4) 0.0493(4) -0.0075(3) 0.0314(4) -0.0134(3)
Br2B 0.0497(5) 0.0185(4) 0.0638(6) 0.0013(3) 0.0035(4) 0.0036(3)
I1A 0.0222(2) 0.0357(2) 0.0197(2) -0.00189(17) 0.00294(16) -0.00117(17)
I1B 0.0215(2) 0.0395(3) 0.0219(2) 0.00190(17) 0.01115(16) -0.00238(17)
C1A 0.028(4) 0.042(4) 0.038(4) -0.018(3) 0.021(3) -0.015(3)
C2A 0.012(3) 0.032(3) 0.026(3) -0.003(3) 0.010(2) -0.002(2)
C3A 0.008(2) 0.028(3) 0.016(3) 0.005(2) 0.004(2) 0.000(2)
C4A 0.015(3) 0.025(3) 0.016(3) 0.000(2) 0.006(2) 0.002(2)
C5A 0.016(3) 0.029(3) 0.022(3) 0.006(3) 0.011(2) 0.003(2)
C6A 0.013(3) 0.027(3) 0.020(3) 0.000(2) 0.002(2) -0.005(2)
C7A 0.017(3) 0.035(4) 0.027(3) -0.009(3) 0.009(3) -0.007(3)
C8A 0.019(3) 0.024(3) 0.024(3) -0.002(2) 0.013(2) -0.001(2)
C9A 0.015(3) 0.033(4) 0.034(4) 0.004(3) 0.014(3) 0.006(2)
C10A 0.024(3) 0.024(3) 0.029(3) -0.001(3) 0.016(3) 0.004(2)
C11A 0.022(3) 0.021(3) 0.038(4) -0.001(3) 0.018(3) 0.005(2)
C12A 0.024(3) 0.028(3) 0.031(4) 0.006(3) 0.013(3) 0.005(3)
C13A 0.021(3) 0.022(3) 0.019(3) -0.003(2) 0.008(2) 0.001(2)
C14A 0.015(3) 0.024(3) 0.017(3) -0.003(2) 0.006(2) 0.000(2)
C15A 0.008(2) 0.022(3) 0.016(3) 0.000(2) 0.002(2) 0.000(2)
C16A 0.015(3) 0.019(3) 0.023(3) -0.003(2) 0.007(2) 0.000(2)
C17A 0.020(3) 0.032(3) 0.023(3) -0.002(3) 0.013(3) -0.002(3)
C18A 0.024(3) 0.018(3) 0.029(3) 0.000(3) 0.013(3) -0.005(2)
C19A 0.016(3) 0.024(3) 0.024(3) -0.004(2) 0.007(2) 0.000(2)
C20A 0.019(3) 0.025(3) 0.020(3) -0.003(2) 0.011(2) 0.001(2)
N1A 0.018(2) 0.020(3) 0.025(3) 0.001(2) 0.013(2) 0.0031(19)
N2A 0.015(2) 0.024(3) 0.025(3) 0.001(2) 0.010(2) 0.003(2)
O1A 0.023(2) 0.046(3) 0.040(3) -0.023(2) 0.020(2) -0.012(2)
O2A 0.0123(19) 0.019(2) 0.027(2) 0.0011(17) 0.0090(17) -0.0011(15)
O3A 0.0091(18) 0.021(2) 0.020(2) 0.0004(16) 0.0063(16) 0.0015(15)
O4A 0.020(2) 0.022(2) 0.022(2) -0.0028(17) 0.0100(18) 0.0006(17)
C1B 0.018(3) 0.026(3) 0.013(3) 0.004(2) 0.003(2) 0.003(2)
C2B 0.015(3) 0.022(3) 0.012(3) 0.002(2) 0.003(2) 0.004(2)
C3B 0.010(2) 0.021(3) 0.014(3) 0.001(2) 0.001(2) 0.003(2)
C4B 0.013(3) 0.021(3) 0.018(3) 0.003(2) 0.005(2) 0.002(2)
C5B 0.015(3) 0.023(3) 0.024(3) 0.003(2) 0.005(2) -0.002(2)
C6B 0.022(3) 0.015(3) 0.023(3) 0.000(2) 0.008(2) 0.001(2)
C7B 0.019(3) 0.020(3) 0.018(3) -0.001(2) 0.006(2) 0.003(2)
C8B 0.019(3) 0.023(3) 0.022(3) 0.002(2) 0.010(2) 0.001(2)
C9B 0.016(3) 0.028(3) 0.019(3) -0.002(3) 0.003(2) 0.000(2)
C10B 0.015(3) 0.027(3) 0.026(3) 0.000(3) 0.010(2) 0.004(2)
C11B 0.019(3) 0.028(3) 0.020(3) 0.000(3) 0.007(2) 0.005(2)
C12B 0.015(3) 0.031(3) 0.022(3) 0.003(3) 0.003(2) 0.006(2)
C13B 0.021(3) 0.026(3) 0.025(3) -0.008(3) 0.003(3) 0.004(2)
C14B 0.018(3) 0.022(3) 0.027(3) -0.006(3) 0.001(3) 0.000(2)
C15B 0.012(3) 0.021(3) 0.026(3) -0.001(2) -0.001(2) -0.001(2)
C16B 0.022(3) 0.024(3) 0.030(4) 0.002(3) 0.003(3) -0.002(3)
C17B 0.031(4) 0.023(4) 0.042(4) 0.003(3) 0.003(3) -0.005(3)
C18B 0.028(4) 0.017(3) 0.044(4) 0.000(3) -0.003(3) 0.000(3)
C19B 0.027(3) 0.022(3) 0.035(4) -0.007(3) 0.001(3) 0.004(3)
C20B 0.016(3) 0.029(4) 0.041(4) 0.005(3) 0.007(3) -0.004(3)
N1B 0.014(2) 0.028(3) 0.016(2) 0.001(2) 0.005(2) 0.001(2)
N2B 0.014(2) 0.022(3) 0.021(3) -0.003(2) 0.005(2) 0.0026(19)
O1B 0.020(2) 0.028(2) 0.017(2) -0.0007(18) 0.0081(17) -0.0067(17)
O2B 0.0129(19) 0.021(2) 0.021(2) -0.0048(17) 0.0056(17) -0.0003(16)
O3B 0.0126(19) 0.021(2) 0.026(2) -0.0006(17) 0.0055(17) 0.0003(16)
O4B 0.019(2) 0.025(2) 0.041(3) 0.007(2) 0.014(2) 0.0003(18)
C1M 0.222(19) 0.025(5) 0.33(3) -0.034(10) 0.25(2) -0.033(8)
O1M 0.070(7) 0.45(3) 0.086(7) 0.145(12) -0.018(6) -0.073(11)
C2M 0.078(7) 0.046(5) 0.076(7) 0.006(5) 0.053(6) -0.005(5)
O2M 0.179(11) 0.107(8) 0.070(6) -0.019(6) 0.032(7) 0.081(8)
C3M 0.082(8) 0.076(8) 0.055(6) 0.037(6) -0.013(6) -0.054(6)
O3M 0.092(6) 0.102(7) 0.107(7) 0.051(5) 0.078(6) 0.049(5)

loop_
_atom_type_symbol
_atom_type_description
_atom_type_scat_dispersion_real
_atom_type_scat_dispersion_imag
_atom_type_scat_source
C C 0.0033 0.0016 'International Tables Vol C Tables 4.2.6.8 and 6.1.1.4'
H H 0.0000 0.0000 'International Tables Vol C Tables 4.2.6.8 and 6.1.1.4'
N N 0.0061 0.0033 'International Tables Vol C Tables 4.2.6.8 and 6.1.1.4'
O O 0.0106 0.0060 'International Tables Vol C Tables 4.2.6.8 and 6.1.1.4'
Br Br -0.2901 2.4595 'International Tables Vol C Tables 4.2.6.8 and 6.1.1.4'
I I -0.4742 1.8119 'International Tables Vol C Tables 4.2.6.8 and 6.1.1.4'
Zn Zn 0.2839 1.4301 'International Tables Vol C Tables 4.2.6.8 and 6.1.1.4'
Dy Dy -0.1892 4.4098 'International Tables Vol C Tables 4.2.6.8 and 6.1.1.4'

loop_
_geom_angle_atom_site_label_1
_geom_angle_atom_site_label_2
_geom_angle_atom_site_label_3
_geom_angle
O3A Zn1 O2A 74.29(15)
O3A Zn1 N1A 134.47(18)
O2A Zn1 N1A 86.24(18)
O3A Zn1 N2A 90.59(17)
O2A Zn1 N2A 148.44(18)
N1A Zn1 N2A 85.12(19)
O3A Zn1 I1A 109.91(12)
O2A Zn1 I1A 101.31(12)
N1A Zn1 I1A 114.14(14)
N2A Zn1 I1A 109.93(14)
O3A Zn1 Dy1 38.42(11)
O2A Zn1 Dy1 36.02(11)
N1A Zn1 Dy1 114.45(14)
N2A Zn1 Dy1 125.16(13)
I1A Zn1 Dy1 106.99(2)
O2B Zn2 N2B 136.51(19)
O2B Zn2 O3B 75.23(16)
N2B Zn2 O3B 86.27(18)
O2B Zn2 N1B 89.48(18)
N2B Zn2 N1B 83.9(2)
O3B Zn2 N1B 145.34(18)
O2B Zn2 I1B 109.84(12)
N2B Zn2 I1B 112.65(14)
O3B Zn2 I1B 103.45(12)
N1B Zn2 I1B 111.01(13)
O2B Zn2 Dy1 37.61(11)
N2B Zn2 Dy1 116.92(14)
O3B Zn2 Dy1 37.85(11)
N1B Zn2 Dy1 122.68(13)
I1B Zn2 Dy1 108.03(2)
O2A Dy1 O3B 147.93(15)
O2A Dy1 O2B 140.62(15)
O3B Dy1 O2B 68.24(14)
O2A Dy1 O3A 66.91(14)
O3B Dy1 O3A 144.54(14)
O2B Dy1 O3A 82.36(14)
O2A Dy1 O1A 72.98(16)
O3B Dy1 O1A 84.96(16)
O2B Dy1 O1A 144.00(15)
O3A Dy1 O1A 110.75(17)
O2A Dy1 O4A 113.22(15)
O3B Dy1 O4A 81.72(15)
O2B Dy1 O4A 78.00(15)
O3A Dy1 O4A 72.86(14)
O1A Dy1 O4A 74.61(16)
O2A Dy1 O1B 77.55(15)
O3B Dy1 O1B 109.81(15)
O2B Dy1 O1B 72.06(14)
O3A Dy1 O1B 77.59(14)
O1A Dy1 O1B 142.25(15)
O4A Dy1 O1B 140.17(14)
O2A Dy1 O4B 79.79(15)
O3B Dy1 O4B 72.72(15)
O2B Dy1 O4B 114.51(15)
O3A Dy1 O4B 140.38(15)
O1A Dy1 O4B 77.29(18)
O4A Dy1 O4B 143.31(16)
O1B Dy1 O4B 74.69(16)
O2A Dy1 Zn2 164.99(11)
O3B Dy1 Zn2 35.77(10)
O2B Dy1 Zn2 32.66(10)
O3A Dy1 Zn2 113.87(9)
O1A Dy1 Zn2 118.47(12)
O4A Dy1 Zn2 80.41(10)
O1B Dy1 Zn2 87.91(10)
O4B Dy1 Zn2 92.93(11)
O2A Dy1 Zn1 33.43(11)
O3B Dy1 Zn1 172.73(11)
O2B Dy1 Zn1 113.63(10)
O3A Dy1 Zn1 33.61(9)
O1A Dy1 Zn1 90.27(13)
O4A Dy1 Zn1 91.74(10)
O1B Dy1 Zn1 77.27(10)
O4B Dy1 Zn1 111.59(11)
Zn2 Dy1 Zn1 146.249(18)
O1A C1A C2A 126.7(6)
C7A C2A C3A 119.5(6)
C7A C2A C1A 119.2(6)
C3A C2A C1A 121.3(6)
O2A C3A C4A 118.3(6)
O2A C3A C2A 121.5(5)
C4A C3A C2A 120.1(5)
C5A C4A C3A 118.9(6)
C5A C4A C8A 123.5(5)
C3A C4A C8A 117.5(5)
C4A C5A C6A 120.8(6)
C7A C6A C5A 120.5(6)
C7A C6A Br1A 118.5(5)
C5A C6A Br1A 121.0(5)
C6A C7A C2A 120.1(6)
N1A C8A C4A 112.1(5)
N1A C10A C11A 111.8(5)
N2A C11A C10A 111.6(5)
N2A C13A C14A 112.3(5)
C19A C14A C15A 119.4(5)
C19A C14A C13A 121.7(6)
C15A C14A C13A 118.9(5)
O3A C15A C14A 119.1(5)
O3A C15A C16A 121.7(5)
C14A C15A C16A 119.2(5)
C17A C16A C15A 119.6(6)
C17A C16A C20A 117.4(6)
C15A C16A C20A 122.9(5)
C18A C17A C16A 120.0(6)
C17A C18A C19A 121.1(6)
C17A C18A Br2A 119.4(5)
C19A C18A Br2A 119.5(5)
C18A C19A C14A 120.7(6)
O4A C20A C16A 127.2(6)
C9A N1A C10A 111.5(5)
C9A N1A C8A 108.4(5)
C10A N1A C8A 109.6(5)
C9A N1A Zn1 111.5(4)
C10A N1A Zn1 101.2(4)
C8A N1A Zn1 114.6(4)
C12A N2A C13A 109.2(5)
C12A N2A C11A 109.2(5)
C13A N2A C11A 108.9(5)
C12A N2A Zn1 114.3(4)
C13A N2A Zn1 109.4(4)
C11A N2A Zn1 105.7(4)
C1A O1A Dy1 130.1(4)
C3A O2A Zn1 116.7(4)
C3A O2A Dy1 130.7(4)
Zn1 O2A Dy1 110.55(17)
C15A O3A Zn1 118.4(3)
C15A O3A Dy1 130.9(3)
Zn1 O3A Dy1 107.97(17)
C20A O4A Dy1 131.1(4)
O1B C1B C2B 126.1(6)
C7B C2B C3B 119.8(5)
C7B C2B C1B 117.5(5)
C3B C2B C1B 122.7(6)
O2B C3B C4B 119.1(5)
O2B C3B C2B 122.0(5)
C4B C3B C2B 118.9(5)
C5B C4B C3B 119.9(6)
C5B C4B C8B 121.8(5)
C3B C4B C8B 118.2(5)
C4B C5B C6B 120.9(6)
C7B C6B C5B 120.6(6)
C7B C6B Br1B 119.2(5)
C5B C6B Br1B 120.1(5)
C6B C7B C2B 119.9(6)
N1B C8B C4B 111.2(5)
N1B C10B C11B 110.6(5)
N2B C11B C10B 110.7(5)
N2B C13B C14B 112.9(5)
C19B C14B C15B 120.3(7)
C19B C14B C13B 123.0(6)
C15B C14B C13B 116.7(6)
O3B C15B C14B 118.3(6)
O3B C15B C16B 123.1(6)
C14B C15B C16B 118.6(6)
C17B C16B C15B 119.8(7)
C17B C16B C20B 117.8(7)
C15B C16B C20B 122.4(6)
C18B C17B C16B 119.7(7)
C17B C18B C19B 121.3(7)
C17B C18B Br2B 119.8(6)
C19B C18B Br2B 118.9(6)
C18B C19B C14B 120.2(7)
O4B C20B C16B 126.6(6)
C9B N1B C8B 109.0(5)
C9B N1B C10B 108.6(5)
C8B N1B C10B 108.7(5)
C9B N1B Zn2 114.5(4)
C8B N1B Zn2 109.5(4)
C10B N1B Zn2 106.3(4)
C13B N2B C12B 108.3(5)
C13B N2B C11B 109.3(5)
C12B N2B C11B 111.4(5)
C13B N2B Zn2 115.0(4)
C12B N2B Zn2 111.1(4)
C11B N2B Zn2 101.6(4)
C1B O1B Dy1 129.0(4)
C3B O2B Zn2 118.4(3)
C3B O2B Dy1 129.2(3)
Zn2 O2B Dy1 109.73(18)
C15B O3B Zn2 112.9(3)
C15B O3B Dy1 135.3(4)
Zn2 O3B Dy1 106.38(17)
C20B O4B Dy1 133.2(5)
O1C N1C O2C 134.1(12)
O1C N1C O3C 111.3(11)
O2C N1C O3C 112.5(11)

loop_
_geom_bond_atom_site_label_1
_geom_bond_atom_site_label_2
_geom_bond_distance
Zn1 O3A 2.078(4)
Zn1 O2A 2.101(4)
Zn1 N1A 2.141(5)
Zn1 N2A 2.158(5)
Zn1 I1A 2.5421(8)
Zn1 Dy1 3.5711(7)
Zn2 O2B 2.043(4)
Zn2 N2B 2.105(5)
Zn2 O3B 2.171(4)
Zn2 N1B 2.188(5)
Zn2 I1B 2.5580(8)
Zn2 Dy1 3.5635(7)
Dy1 O2A 2.243(4)
Dy1 O3B 2.279(4)
Dy1 O2B 2.310(4)
Dy1 O3A 2.333(4)
Dy1 O1A 2.389(5)
Dy1 O4A 2.390(4)
Dy1 O1B 2.403(4)
Dy1 O4B 2.405(5)
Br1A C6A 1.899(6)
Br1B C6B 1.889(6)
Br2A C18A 1.904(6)
Br2B C18B 1.904(7)
C1A O1A 1.238(8)
C1A C2A 1.454(9)
C2A C7A 1.397(8)
C2A C3A 1.410(9)
C3A O2A 1.325(7)
C3A C4A 1.402(8)
C4A C5A 1.384(8)
C4A C8A 1.501(8)
C5A C6A 1.397(9)
C6A C7A 1.368(9)
C8A N1A 1.493(8)
C9A N1A 1.480(8)
C10A N1A 1.485(8)
C10A C11A 1.510(9)
C11A N2A 1.510(8)
C12A N2A 1.487(8)
C13A N2A 1.504(8)
C13A C14A 1.507(8)
C14A C19A 1.390(9)
C14A C15A 1.416(8)
C15A O3A 1.331(7)
C15A C16A 1.422(8)
C16A C17A 1.402(9)
C16A C20A 1.447(8)
C17A C18A 1.373(9)
C18A C19A 1.388(9)
C20A O4A 1.237(7)
C1B O1B 1.237(7)
C1B C2B 1.453(8)
C2B C7B 1.412(8)
C2B C3B 1.417(8)
C3B O2B 1.327(7)
C3B C4B 1.411(8)
C4B C5B 1.380(9)
C4B C8B 1.516(8)
C5B C6B 1.394(9)
C6B C7B 1.373(9)
C8B N1B 1.500(8)
C9B N1B 1.490(7)
C10B N1B 1.500(8)
C10B C11B 1.514(9)
C11B N2B 1.499(8)
C12B N2B 1.491(7)
C13B N2B 1.489(8)
C13B C14B 1.498(10)
C14B C19B 1.386(9)
C14B C15B 1.413(9)
C15B O3B 1.319(7)
C15B C16B 1.417(9)
C16B C17B 1.411(10)
C16B C20B 1.442(10)
C17B C18B 1.374(11)
C18B C19B 1.385(11)
C20B O4B 1.237(8)
C1M O1M 1.16(2)
C2M O2M 1.379(13)
C3M O3M 1.242(13)
O2C N1C 1.267(11)
O1C N1C 1.263(11)
N1C O3C 1.316(12)
